data_7106489
loop_
_publ_author_name
'James J. Henkelis'
'Tanya K. Ronson'
'Lindsay P. Harding'
'Michaele J. Hardie'

_publ_section_title
;
 M3L2 metallo-cryptophanes: [2]catenane and simple cages
;
_journal_name_full Chem.Commun.
_journal_page_first 6560
_journal_paper_doi 10.1039/c1cc10806a
_journal_volume 47
_journal_year 2011
_chemical_formula_sum 'C114 H84 Ag3 B3 F12 N12 O18'
_chemical_formula_weight 2493.97
_chemical_name_common
;
di((+/-)-2,7,12-trimethoxy-3,8,13-tris(4-(5-
pyrimidyl)benzoyl)-10,15-dihydro-5H-
tribenzo(a,d,g)cyclononane)trissilver(i) tetrafluoroborate
;
_chemical_name_systematic
;
di[(+/-)-2,7,12-trimethoxy-3,8,13-tris[4-
(5-pyrimidyl)benzoyl]-10,15-dihydro-5H-
tribenzo[a,d,g]cyclononane]trissilver(I)
tetrafluoroborate
;
_space_group_IT_number 167
_symmetry_cell_setting trigonal
_symmetry_space_group_name_Hall '-R 3 2"c'
_symmetry_space_group_name_H-M 'R -3 c :H'
_atom_sites_solution_hydrogens geom
_atom_sites_solution_primary direct
_atom_sites_solution_secondary difmap
_audit_creation_method SHELXL-97
_cell_angle_alpha 90.00
_cell_angle_beta 90.00
_cell_angle_gamma 120.00
_cell_formula_units_Z 6
_cell_length_a 16.5503(8)
_cell_length_b 16.5503(8)
_cell_length_c 106.295(11)
_cell_measurement_reflns_used 9954
_cell_measurement_temperature 150(2)
_cell_measurement_theta_max 25.54
_cell_measurement_theta_min 2.39
_cell_volume 25215(3)
_computing_cell_refinement 'Bruker SMART'
_computing_data_collection 'Bruker SMART'
_computing_data_reduction 'Bruker SAINT'
_computing_molecular_graphics 'Bruker SHELXTL'
_computing_publication_material 'Bruker SHELXTL'
_computing_structure_refinement 'SHELXL-97 (Sheldrick, 1997)'
_computing_structure_solution 'SHELXS-97 (Sheldrick, 1990)'
_diffrn_ambient_temperature 150(2)
_diffrn_measured_fraction_theta_full 0.997
_diffrn_measured_fraction_theta_max 0.997
_diffrn_measurement_device_type 'BRUKER X8 CCD area detector'
_diffrn_measurement_method 'phi and omega scans'
_diffrn_radiation_monochromator graphite
_diffrn_radiation_source 'fine-focus sealed tube'
_diffrn_radiation_type MoK\a
_diffrn_radiation_wavelength 0.71073
_diffrn_reflns_av_R_equivalents 0.0583
_diffrn_reflns_av_sigmaI/netI 0.0159
_diffrn_reflns_limit_h_max 20
_diffrn_reflns_limit_h_min -20
_diffrn_reflns_limit_k_max 20
_diffrn_reflns_limit_k_min -20
_diffrn_reflns_limit_l_max 130
_diffrn_reflns_limit_l_min -130
_diffrn_reflns_number 207007
_diffrn_reflns_theta_full 25.99
_diffrn_reflns_theta_max 25.99
_diffrn_reflns_theta_min 2.09
_diffrn_standards_decay_% 0
_diffrn_standards_interval_count 0
_diffrn_standards_interval_time 0
_diffrn_standards_number 0
_exptl_absorpt_coefficient_mu 0.407
_exptl_absorpt_correction_type multi-scan
_exptl_absorpt_process_details SADABS
_exptl_crystal_colour colourless
_exptl_crystal_density_diffrn 0.985
_exptl_crystal_density_meas ?
_exptl_crystal_density_method 'not measured'
_exptl_crystal_description block
_exptl_crystal_F_000 7560
_exptl_crystal_size_max 0.41
_exptl_crystal_size_mid 0.40
_exptl_crystal_size_min 0.28
_platon_squeeze_details
;
;
_refine_diff_density_max 2.501
_refine_diff_density_min -1.982
_refine_diff_density_rms 0.100
_refine_ls_extinction_method none
_refine_ls_goodness_of_fit_ref 1.103
_refine_ls_hydrogen_treatment noref
_refine_ls_matrix_type full
_refine_ls_number_parameters 223
_refine_ls_number_reflns 5516
_refine_ls_number_restraints 0
_refine_ls_restrained_S_all 1.103
_refine_ls_R_factor_all 0.1206
_refine_ls_R_factor_gt 0.1113
_refine_ls_shift/su_max 0.000
_refine_ls_shift/su_mean 0.000
_refine_ls_structure_factor_coef Fsqd
_refine_ls_weighting_details 'calc w=1/[\s^2^(Fo^2^)+(0.1838P)^2^+130.3325P] where P=(Fo^2^+2Fc^2^)/3'
_refine_ls_weighting_scheme calc
_refine_ls_wR_factor_gt 0.3161
_refine_ls_wR_factor_ref 0.3260
_reflns_number_gt 4700
_reflns_number_total 5516
_reflns_threshold_expression >2sigma(I)
_cod_data_source_file c1cc10806a.txt
_cod_data_source_block y
_cod_depositor_comments
;
The following automatic conversions were performed:

'_exptl_crystal_density_meas' value 'not measured' was changed to '?'
- the value is perceived as not measured.

Automatic conversion script
Id: cif_fix_values 3008 2015-01-20 13:52:24Z robertas 
;
_cod_original_sg_symbol_H-M R-3c
_cod_database_code 7106489

loop_
_symmetry_equiv_pos_as_xyz
'x, y, z'
'-y, x-y, z'
'-x+y, -x, z'
'x-y, -y, -z+1/2'
'-x, -x+y, -z+1/2'
'y, x, -z+1/2'
'x+2/3, y+1/3, z+1/3'
'-y+2/3, x-y+1/3, z+1/3'
'-x+y+2/3, -x+1/3, z+1/3'
'x-y+2/3, -y+1/3, -z+5/6'
'-x+2/3, -x+y+1/3, -z+5/6'
'y+2/3, x+1/3, -z+5/6'
'x+1/3, y+2/3, z+2/3'
'-y+1/3, x-y+2/3, z+2/3'
'-x+y+1/3, -x+2/3, z+2/3'
'x-y+1/3, -y+2/3, -z+7/6'
'-x+1/3, -x+y+2/3, -z+7/6'
'y+1/3, x+2/3, -z+7/6'
'-x, -y, -z'
'y, -x+y, -z'
'x-y, x, -z'
'-x+y, y, z-1/2'
'x, x-y, z-1/2'
'-y, -x, z-1/2'
'-x+2/3, -y+1/3, -z+1/3'
'y+2/3, -x+y+1/3, -z+1/3'
'x-y+2/3, x+1/3, -z+1/3'
'-x+y+2/3, y+1/3, z-1/6'
'x+2/3, x-y+1/3, z-1/6'
'-y+2/3, -x+1/3, z-1/6'
'-x+1/3, -y+2/3, -z+2/3'
'y+1/3, -x+y+2/3, -z+2/3'
'x-y+1/3, x+2/3, -z+2/3'
'-x+y+1/3, y+2/3, z+1/6'
'x+1/3, x-y+2/3, z+1/6'
'-y+1/3, -x+2/3, z+1/6'

loop_
_atom_site_label
_atom_site_type_symbol
_atom_site_fract_x
_atom_site_fract_y
_atom_site_fract_z
_atom_site_U_iso_or_equiv
_atom_site_adp_type
_atom_site_occupancy
_atom_site_symmetry_multiplicity
_atom_site_calc_flag
_atom_site_refinement_flags
_atom_site_disorder_assembly
_atom_site_disorder_group
Ag1 Ag 0.42630(6) 0.3333 0.0833 0.1956(10) Uani 1 2 d S . .
O2 O 0.03869(18) 0.31402(19) 0.00357(3) 0.0412(6) Uani 1 1 d . . .
C2 C -0.1922(2) 0.4042(2) 0.00124(3) 0.0346(8) Uani 1 1 d . . .
O1 O -0.04545(18) 0.29687(18) 0.02124(3) 0.0403(6) Uani 1 1 d . . .
C8 C 0.0266(2) 0.2990(2) 0.01477(4) 0.0348(8) Uani 1 1 d . . .
C13 C 0.2170(3) 0.2502(3) 0.02504(4) 0.0421(9) Uani 1 1 d . . .
H13 H 0.2613 0.2394 0.0212 0.050 Uiso 1 1 calc R . .
C6 C -0.1769(3) 0.2728(3) 0.00788(4) 0.0405(9) Uani 1 1 d . . .
H6 H -0.1986 0.2090 0.0080 0.049 Uiso 1 1 calc R . .
C7 C -0.2272(2) 0.3064(3) 0.00097(4) 0.0376(8) Uani 1 1 d . . .
O3 O 0.0178(2) 0.48073(19) 0.02177(3) 0.0470(7) Uani 1 1 d . . .
C10 C 0.0804(3) 0.2801(3) 0.03619(4) 0.0482(10) Uani 1 1 d . . .
H10 H 0.0347 0.2894 0.0398 0.058 Uiso 1 1 calc R . .
C3 C -0.1116(2) 0.4638(3) 0.00841(4) 0.0377(8) Uani 1 1 d . . .
H3 H -0.0907 0.5274 0.0087 0.045 Uiso 1 1 calc R . .
C1 C -0.2376(3) 0.4494(3) -0.00652(4) 0.0394(8) Uani 1 1 d . . .
H1A H -0.1889 0.5086 -0.0098 0.047 Uiso 1 1 calc R . .
H1B H -0.2700 0.4095 -0.0136 0.047 Uiso 1 1 calc R . .
C9 C 0.0884(2) 0.2802(2) 0.02324(4) 0.0354(8) Uani 1 1 d . . .
N1 N 0.3690(4) 0.2642(6) 0.06493(5) 0.104(2) Uani 1 1 d . . .
C12 C 0.2108(3) 0.2497(3) 0.03821(4) 0.0430(9) Uani 1 1 d . . .
C5 C -0.0963(2) 0.3317(3) 0.01455(4) 0.0379(8) Uani 1 1 d . . .
C14 C 0.1571(3) 0.2668(3) 0.01754(4) 0.0431(9) Uani 1 1 d . . .
H14 H 0.1630 0.2690 0.0088 0.052 Uiso 1 1 calc R . .
C4 C -0.0632(2) 0.4285(3) 0.01512(4) 0.0382(8) Uani 1 1 d . . .
C15 C 0.2767(3) 0.2342(4) 0.04605(4) 0.0531(11) Uani 1 1 d . . .
C11 C 0.1425(3) 0.2658(4) 0.04392(4) 0.0537(11) Uani 1 1 d . . .
H11 H 0.1384 0.2669 0.0526 0.064 Uiso 1 1 calc R . .
C19 C 0.0477(3) 0.5782(3) 0.02341(5) 0.0507(10) Uani 1 1 d . . .
H19A H 0.0666 0.6094 0.0154 0.076 Uiso 1 1 calc R . .
H19B H 0.0993 0.6056 0.0292 0.076 Uiso 1 1 calc R . .
H19C H -0.0029 0.5843 0.0267 0.076 Uiso 1 1 calc R . .
C18 C 0.3047(5) 0.1705(5) 0.04268(5) 0.083(2) Uani 1 1 d . . .
H18 H 0.2827 0.1381 0.0352 0.100 Uiso 1 1 calc R . .
C17 C 0.3887(6) 0.1971(7) 0.06066(6) 0.113(3) Uani 1 1 d . . .
H17 H 0.4237 0.1816 0.0659 0.136 Uiso 1 1 calc R . .
C16 C 0.3096(5) 0.2768(6) 0.05777(5) 0.085(2) Uani 1 1 d . . .
H16 H 0.2890 0.3162 0.0608 0.102 Uiso 1 1 calc R . .
N2 N 0.3623(5) 0.1531(5) 0.04980(5) 0.109(3) Uani 1 1 d . . .

loop_
_atom_site_aniso_label
_atom_site_aniso_U_11
_atom_site_aniso_U_22
_atom_site_aniso_U_33
_atom_site_aniso_U_23
_atom_site_aniso_U_13
_atom_site_aniso_U_12
Ag1 0.1682(8) 0.396(3) 0.0986(7) -0.1561(12) -0.0781(6) 0.1980(13)
O2 0.0362(13) 0.0388(14) 0.0454(16) 0.0024(11) 0.0035(11) 0.0164(11)
C2 0.0261(16) 0.0283(16) 0.0478(19) 0.0049(14) 0.0056(14) 0.0125(14)
O1 0.0381(14) 0.0411(14) 0.0450(14) 0.0119(11) 0.0067(11) 0.0223(12)
C8 0.0279(16) 0.0236(15) 0.048(2) 0.0055(14) -0.0005(14) 0.0089(13)
C13 0.0369(19) 0.053(2) 0.044(2) -0.0058(17) 0.0005(15) 0.0280(18)
C6 0.0351(19) 0.0288(17) 0.057(2) 0.0070(15) 0.0104(16) 0.0157(15)
C7 0.0309(17) 0.0346(18) 0.047(2) 0.0011(15) 0.0060(15) 0.0166(15)
O3 0.0442(15) 0.0385(14) 0.0584(17) 0.0009(12) -0.0078(13) 0.0208(13)
C10 0.043(2) 0.062(3) 0.049(2) -0.0135(19) -0.0019(17) 0.034(2)
C3 0.0323(17) 0.0327(17) 0.047(2) 0.0078(15) 0.0051(15) 0.0156(15)
C1 0.0335(18) 0.0293(17) 0.054(2) 0.0064(15) 0.0016(15) 0.0148(15)
C9 0.0340(17) 0.0289(16) 0.045(2) 0.0032(14) -0.0010(14) 0.0169(14)
N1 0.097(4) 0.201(7) 0.062(3) -0.069(4) -0.045(3) 0.111(5)
C12 0.041(2) 0.046(2) 0.047(2) -0.0124(17) -0.0077(17) 0.0248(17)
C5 0.0291(17) 0.0361(18) 0.051(2) 0.0132(16) 0.0082(15) 0.0182(15)
C14 0.046(2) 0.047(2) 0.043(2) 0.0047(16) 0.0048(16) 0.0287(18)
C4 0.0244(16) 0.0389(19) 0.047(2) 0.0038(15) 0.0071(14) 0.0129(15)
C15 0.057(3) 0.078(3) 0.042(2) -0.016(2) -0.0163(19) 0.046(2)
C11 0.053(2) 0.074(3) 0.046(2) -0.013(2) -0.0071(19) 0.041(2)
C19 0.043(2) 0.043(2) 0.060(3) -0.0040(19) -0.0054(18) 0.0171(18)
C18 0.118(5) 0.120(5) 0.065(3) -0.050(3) -0.048(3) 0.099(5)
C17 0.147(7) 0.208(9) 0.070(4) -0.064(5) -0.058(4) 0.153(7)
C16 0.085(4) 0.150(6) 0.060(3) -0.055(4) -0.029(3) 0.089(4)
N2 0.165(6) 0.180(6) 0.066(3) -0.051(4) -0.056(4) 0.150(6)

loop_
_atom_type_symbol
_atom_type_description
_atom_type_scat_dispersion_real
_atom_type_scat_dispersion_imag
_atom_type_scat_source
C C 0.0033 0.0016 'International Tables Vol C Tables 4.2.6.8 and 6.1.1.4'
H H 0.0000 0.0000 'International Tables Vol C Tables 4.2.6.8 and 6.1.1.4'
B B 0.0013 0.0007 'International Tables Vol C Tables 4.2.6.8 and 6.1.1.4'
N N 0.0061 0.0033 'International Tables Vol C Tables 4.2.6.8 and 6.1.1.4'
O O 0.0106 0.0060 'International Tables Vol C Tables 4.2.6.8 and 6.1.1.4'
F F 0.0171 0.0103 'International Tables Vol C Tables 4.2.6.8 and 6.1.1.4'
Ag Ag -0.8971 1.1015 'International Tables Vol C Tables 4.2.6.8 and 6.1.1.4'

loop_
_geom_angle_atom_site_label_1
_geom_angle_atom_site_label_2
_geom_angle_atom_site_label_3
_geom_angle
_geom_angle_site_symmetry_1
_geom_angle_site_symmetry_3
_geom_angle_publ_flag
N1 Ag1 N1 160.6(2) . 16_554 ?
C3 C2 C7 120.6(3) . . ?
C3 C2 C1 117.8(3) . . ?
C7 C2 C1 121.5(3) . . ?
C8 O1 C5 115.1(3) . . ?
O2 C8 O1 123.6(3) . . ?
O2 C8 C9 124.7(3) . . ?
O1 C8 C9 111.7(3) . . ?
C14 C13 C12 120.7(3) . . ?
C14 C13 H13 119.6 . . ?
C12 C13 H13 119.6 . . ?
C5 C6 C7 122.4(3) . . ?
C5 C6 H6 118.8 . . ?
C7 C6 H6 118.8 . . ?
C6 C7 C2 116.9(3) . . ?
C6 C7 C1 119.2(3) . 3_455 ?
C2 C7 C1 124.0(3) . 3_455 ?
C4 O3 C19 116.6(3) . . ?
C9 C10 C11 119.9(4) . . ?
C9 C10 H10 120.1 . . ?
C11 C10 H10 120.1 . . ?
C4 C3 C2 121.2(3) . . ?
C4 C3 H3 119.4 . . ?
C2 C3 H3 119.4 . . ?
C7 C1 C2 113.6(3) 2_565 . ?
C7 C1 H1A 108.9 2_565 . ?
C2 C1 H1A 108.9 . . ?
C7 C1 H1B 108.9 2_565 . ?
C2 C1 H1B 108.9 . . ?
H1A C1 H1B 107.7 . . ?
C10 C9 C14 121.0(3) . . ?
C10 C9 C8 121.4(3) . . ?
C14 C9 C8 117.6(3) . . ?
C16 N1 C17 115.1(5) . . ?
C16 N1 Ag1 125.2(4) . . ?
C17 N1 Ag1 119.4(4) . . ?
C13 C12 C11 119.2(4) . . ?
C13 C12 C15 120.0(4) . . ?
C11 C12 C15 120.8(4) . . ?
C6 C5 C4 120.7(3) . . ?
C6 C5 O1 121.6(3) . . ?
C4 C5 O1 117.7(3) . . ?
C9 C14 C13 119.6(4) . . ?
C9 C14 H14 120.2 . . ?
C13 C14 H14 120.2 . . ?
O3 C4 C3 125.5(3) . . ?
O3 C4 C5 116.1(3) . . ?
C3 C4 C5 118.2(3) . . ?
C18 C15 C16 114.6(4) . . ?
C18 C15 C12 122.4(4) . . ?
C16 C15 C12 122.9(4) . . ?
C12 C11 C10 119.5(4) . . ?
C12 C11 H11 120.3 . . ?
C10 C11 H11 120.3 . . ?
O3 C19 H19A 109.5 . . ?
O3 C19 H19B 109.5 . . ?
H19A C19 H19B 109.5 . . ?
O3 C19 H19C 109.5 . . ?
H19A C19 H19C 109.5 . . ?
H19B C19 H19C 109.5 . . ?
N2 C18 C15 123.5(4) . . ?
N2 C18 H18 118.2 . . ?
C15 C18 H18 118.2 . . ?
N2 C17 N1 125.9(5) . . ?
N2 C17 H17 117.0 . . ?
N1 C17 H17 117.0 . . ?
N1 C16 C15 123.9(5) . . ?
N1 C16 H16 118.0 . . ?
C15 C16 H16 118.0 . . ?
C17 N2 C18 116.4(5) . . ?

loop_
_geom_bond_atom_site_label_1
_geom_bond_atom_site_label_2
_geom_bond_distance
_geom_bond_site_symmetry_2
_geom_bond_publ_flag
Ag1 N1 2.225(4) . ?
Ag1 N1 2.225(4) 16_554 ?
O2 C8 1.212(5) . ?
C2 C3 1.420(5) . ?
C2 C7 1.420(5) . ?
C2 C1 1.540(5) . ?
O1 C8 1.362(4) . ?
O1 C5 1.425(4) . ?
C8 C9 1.506(5) . ?
C13 C14 1.403(6) . ?
C13 C12 1.403(6) . ?
C13 H13 0.9300 . ?
C6 C5 1.390(6) . ?
C6 C7 1.416(5) . ?
C6 H6 0.9300 . ?
C7 C1 1.526(5) 3_455 ?
O3 C4 1.373(5) . ?
O3 C19 1.441(5) . ?
C10 C9 1.383(6) . ?
C10 C11 1.425(6) . ?
C10 H10 0.9300 . ?
C3 C4 1.401(5) . ?
C3 H3 0.9300 . ?
C1 C7 1.526(5) 2_565 ?
C1 H1A 0.9700 . ?
C1 H1B 0.9700 . ?
C9 C14 1.400(5) . ?
N1 C16 1.339(7) . ?
N1 C17 1.380(9) . ?
C12 C11 1.419(6) . ?
C12 C15 1.494(6) . ?
C5 C4 1.411(5) . ?
C14 H14 0.9300 . ?
C15 C18 1.394(7) . ?
C15 C16 1.401(6) . ?
C11 H11 0.9300 . ?
C19 H19A 0.9600 . ?
C19 H19B 0.9600 . ?
C19 H19C 0.9600 . ?
C18 N2 1.355(7) . ?
C18 H18 0.9300 . ?
C17 N2 1.318(7) . ?
C17 H17 0.9300 . ?
C16 H16 0.9300 . ?

loop_
_geom_torsion_atom_site_label_1
_geom_torsion_atom_site_label_2
_geom_torsion_atom_site_label_3
_geom_torsion_atom_site_label_4
_geom_torsion
_geom_torsion_site_symmetry_1
_geom_torsion_site_symmetry_2
_geom_torsion_site_symmetry_3
_geom_torsion_site_symmetry_4
_geom_torsion_publ_flag
C5 O1 C8 O2 -12.0(5) . . . . ?
C5 O1 C8 C9 168.2(3) . . . . ?
C5 C6 C7 C2 -0.8(6) . . . . ?
C5 C6 C7 C1 177.6(3) . . . 3_455 ?
C3 C2 C7 C6 -1.4(5) . . . . ?
C1 C2 C7 C6 176.4(3) . . . . ?
C3 C2 C7 C1 -180(54) . . . 3_455 ?
C1 C2 C7 C1 -1.9(5) . . . 3_455 ?
C7 C2 C3 C4 1.7(5) . . . . ?
C1 C2 C3 C4 -176.1(3) . . . . ?
C3 C2 C1 C7 -85.3(4) . . . 2_565 ?
C7 C2 C1 C7 96.9(4) . . . 2_565 ?
C11 C10 C9 C14 -0.3(6) . . . . ?
C11 C10 C9 C8 -177.5(4) . . . . ?
O2 C8 C9 C10 168.3(4) . . . . ?
O1 C8 C9 C10 -11.8(5) . . . . ?
O2 C8 C9 C14 -8.9(5) . . . . ?
O1 C8 C9 C14 170.9(3) . . . . ?
N1 Ag1 N1 C16 27.5(7) 16_554 . . . ?
N1 Ag1 N1 C17 -147.1(7) 16_554 . . . ?
C14 C13 C12 C11 0.4(6) . . . . ?
C14 C13 C12 C15 -178.5(4) . . . . ?
C7 C6 C5 C4 2.8(6) . . . . ?
C7 C6 C5 O1 -178.7(3) . . . . ?
C8 O1 C5 C6 94.5(4) . . . . ?
C8 O1 C5 C4 -86.9(4) . . . . ?
C10 C9 C14 C13 2.0(6) . . . . ?
C8 C9 C14 C13 179.3(3) . . . . ?
C12 C13 C14 C9 -2.0(6) . . . . ?
C19 O3 C4 C3 9.2(6) . . . . ?
C19 O3 C4 C5 -174.4(4) . . . . ?
C2 C3 C4 O3 176.5(3) . . . . ?
C2 C3 C4 C5 0.2(5) . . . . ?
C6 C5 C4 O3 -179(81) . . . . ?
O1 C5 C4 O3 2.3(5) . . . . ?
C6 C5 C4 C3 -2.4(6) . . . . ?
O1 C5 C4 C3 179.0(3) . . . . ?
C13 C12 C15 C18 -38.9(8) . . . . ?
C11 C12 C15 C18 142.3(6) . . . . ?
C13 C12 C15 C16 146.2(6) . . . . ?
C11 C12 C15 C16 -32.7(8) . . . . ?
C13 C12 C11 C10 1.3(7) . . . . ?
C15 C12 C11 C10 -179.8(4) . . . . ?
C9 C10 C11 C12 -1.3(7) . . . . ?
C16 C15 C18 N2 -2.7(11) . . . . ?
C12 C15 C18 N2 -178.1(7) . . . . ?
C16 N1 C17 N2 7.5(15) . . . . ?
Ag1 N1 C17 N2 -177.4(8) . . . . ?
C17 N1 C16 C15 -7.0(13) . . . . ?
Ag1 N1 C16 C15 178.2(6) . . . . ?
C18 C15 C16 N1 5.0(11) . . . . ?
C12 C15 C16 N1 -179.7(7) . . . . ?
N1 C17 N2 C18 -5.5(16) . . . . ?
C15 C18 N2 C17 3.0(13) . . . . ?

loop_
_platon_squeeze_void_nr
_platon_squeeze_void_average_x
_platon_squeeze_void_average_y
_platon_squeeze_void_average_z
_platon_squeeze_void_volume
_platon_squeeze_void_count_electrons
1 -0.342 -0.172 0.000 12264.7 2563.8
